data_7103160
loop_
_publ_author_name
'Patra, Sanjib K'
'Rahaman, S M Wahidur'
'Majumdar, Moumita'
'Sinha, Arup'
'Bera, Jitendra K'

_publ_section_title
;
 A rare unsupported iridium(II) dimer, [IrCl2(CO)2]2.
;
_journal_issue 22
_journal_name_full 'Chemical communications (Cambridge, England)'
_journal_page_first 2511
_journal_page_last 2513
_journal_paper_doi 10.1039/b803632b
_journal_year 2008
_chemical_formula_moiety 'C22 H16 Ir2 N4 O4, 2(B F4)'
_chemical_formula_sum 'C22 H16 B2 F8 Ir2 N4 O4'
_chemical_formula_weight 958.41
_chemical_name_systematic
;
?
;
_space_group_IT_number 60
_symmetry_cell_setting orthorhombic
_symmetry_space_group_name_Hall '-P 2n 2ab'
_symmetry_space_group_name_H-M 'P b c n'
_atom_sites_solution_hydrogens geom
_atom_sites_solution_primary direct
_atom_sites_solution_secondary difmap
_audit_creation_method SHELXL-97
_cell_angle_alpha 90.00
_cell_angle_beta 90.00
_cell_angle_gamma 90.00
_cell_formula_units_Z 8
_cell_length_a 10.8097(7)
_cell_length_b 32.184(2)
_cell_length_c 19.7274(14)
_cell_measurement_temperature 100(2)
_cell_volume 6863.2(8)
_computing_cell_refinement 'Bruker SAINT'
_computing_data_collection 'Bruker APEX'
_computing_data_reduction 'Bruker SAINT'
_computing_molecular_graphics ORTEP
_computing_publication_material ciftab
_computing_structure_refinement 'SHELXL-97 (Sheldrick, 1997)'
_computing_structure_solution 'SHELXS-97 (Sheldrick, 1990)'
_diffrn_ambient_temperature 100(2)
_diffrn_measured_fraction_theta_full 0.999
_diffrn_measured_fraction_theta_max 0.999
_diffrn_measurement_device_type 'Bruker SMART APEX'
_diffrn_measurement_method 'omega scans'
_diffrn_radiation_monochromator graphite
_diffrn_radiation_source 'fine-focus sealed tube'
_diffrn_radiation_type MoK\a
_diffrn_radiation_wavelength 0.71073
_diffrn_reflns_av_R_equivalents 0.0000
_diffrn_reflns_av_sigmaI/netI 0.0626
_diffrn_reflns_limit_h_max 12
_diffrn_reflns_limit_h_min 0
_diffrn_reflns_limit_k_max 37
_diffrn_reflns_limit_k_min 0
_diffrn_reflns_limit_l_max 23
_diffrn_reflns_limit_l_min 0
_diffrn_reflns_number 5861
_diffrn_reflns_theta_full 24.71
_diffrn_reflns_theta_max 24.71
_diffrn_reflns_theta_min 1.99
_exptl_absorpt_coefficient_mu 7.821
_exptl_absorpt_correction_T_max 0.3038
_exptl_absorpt_correction_T_min 0.3038
_exptl_absorpt_correction_type multi-scan
_exptl_absorpt_process_details SADABS
_exptl_crystal_colour purple
_exptl_crystal_density_diffrn 1.855
_exptl_crystal_density_method 'not measured'
_exptl_crystal_description block
_exptl_crystal_F_000 3552
_exptl_crystal_size_max 0.25
_exptl_crystal_size_mid 0.22
_exptl_crystal_size_min 0.20
_refine_diff_density_max 3.489
_refine_diff_density_min -1.774
_refine_diff_density_rms 0.187
_refine_ls_extinction_method none
_refine_ls_goodness_of_fit_ref 0.973
_refine_ls_hydrogen_treatment constr
_refine_ls_matrix_type full
_refine_ls_number_parameters 383
_refine_ls_number_reflns 5861
_refine_ls_number_restraints 18
_refine_ls_restrained_S_all 0.972
_refine_ls_R_factor_all 0.0585
_refine_ls_R_factor_gt 0.0394
_refine_ls_shift/su_max 0.001
_refine_ls_shift/su_mean 0.000
_refine_ls_structure_factor_coef Fsqd
_refine_ls_weighting_details 'calc w=1/[\s^2^(Fo^2^)+(0.0445P)^2^+0.0000P] where P=(Fo^2^+2Fc^2^)/3'
_refine_ls_weighting_scheme calc
_refine_ls_wR_factor_gt 0.0843
_refine_ls_wR_factor_ref 0.0900
_reflns_number_gt 4497
_reflns_number_total 5861
_reflns_threshold_expression >2sigma(I)
_cod_data_source_file b803632b.txt
_cod_data_source_block compound4
_cod_depositor_comments
;
The following automatic conversions were performed:
'_symmetry_cell_setting' value 'Orthorhombic' changed to 'orthorhombic'
according to '/home/saulius/struct/CIF-dictionaries/cif_core.dic'
dictionary named 'cif_core.dic' version 2.4.1 from 2010-06-29.

Automatic conversion script
Id: cif_fix_enum 1527 2010-12-29 10:47:43Z saulius 
;
_cod_original_sg_symbol_H-M Pbcn
_cod_database_code 7103160

loop_
_symmetry_equiv_pos_as_xyz
'x, y, z'
'-x+1/2, -y+1/2, z+1/2'
'x+1/2, -y+1/2, -z'
'-x, y, -z+1/2'
'-x, -y, -z'
'x-1/2, y-1/2, -z-1/2'
'-x-1/2, y-1/2, z'
'x, -y, z-1/2'

loop_
_atom_site_label
_atom_site_type_symbol
_atom_site_fract_x
_atom_site_fract_y
_atom_site_fract_z
_atom_site_U_iso_or_equiv
_atom_site_adp_type
_atom_site_occupancy
_atom_site_symmetry_multiplicity
_atom_site_calc_flag
_atom_site_refinement_flags
_atom_site_disorder_assembly
_atom_site_disorder_group
Ir1 Ir 0.95276(3) 0.103583(10) 0.316489(16) 0.01830(10) Uani 1 1 d . . .
Ir2 Ir 0.37155(3) 0.075981(10) 0.739965(17) 0.02050(10) Uani 1 1 d . . .
F22 F 0.8926(4) 0.23141(14) 0.5272(2) 0.0235(11) Uani 1 1 d D . .
F11 F 0.9775(4) 0.23607(14) 0.3065(2) 0.0300(12) Uani 1 1 d D . .
F21 F 0.9849(4) 0.22399(15) 0.6301(2) 0.0266(12) Uani 1 1 d D . .
F23 F 1.0944(4) 0.24775(14) 0.5401(2) 0.0285(12) Uani 1 1 d D . .
F24 F 1.0313(4) 0.18008(14) 0.5438(3) 0.0291(12) Uani 1 1 d D . .
F31 F 0.0539(5) 0.06257(17) 0.7984(3) 0.0468(15) Uani 1 1 d D . .
N22 N 0.4031(6) 0.1298(2) 0.6804(3) 0.0183(15) Uani 1 1 d . . .
N12 N 1.0982(6) 0.1470(2) 0.3285(3) 0.0203(16) Uani 1 1 d . . .
F32 F 0.0891(5) 0.01283(15) 0.7193(3) 0.0387(14) Uani 1 1 d D . .
N21 N 0.6151(6) 0.1151(2) 0.6731(3) 0.0231(17) Uani 1 1 d . . .
N11 N 1.1571(6) 0.1550(2) 0.2137(3) 0.0155(15) Uani 1 1 d . . .
O1 O 1.1027(6) 0.0338(2) 0.3742(3) 0.0408(17) Uani 1 1 d . . .
O2 O 0.7245(6) 0.05173(19) 0.3078(4) 0.0457(19) Uani 1 1 d . . .
C11 C 1.1142(8) 0.1577(3) 0.3936(4) 0.031(2) Uani 1 1 d . . .
H11 H 1.0707 0.1425 0.4273 0.038 Uiso 1 1 calc R . .
O3 O 0.3314(6) 0.0010(2) 0.8266(4) 0.0463(19) Uani 1 1 d . . .
C24 C 0.5363(9) 0.1703(3) 0.6046(4) 0.028(2) Uani 1 1 d . . .
C25 C 0.5187(8) 0.1385(2) 0.6530(4) 0.023(2) Uani 1 1 d . . .
C18 C 1.2221(8) 0.1750(3) 0.1664(5) 0.026(2) Uani 1 1 d . . .
B2 B 1.0015(7) 0.2207(2) 0.5605(4) 0.020(2) Uani 1 1 d D . .
C27 C 0.3206(8) 0.1866(3) 0.6160(4) 0.025(2) Uani 1 1 d . . .
H27 H 0.2515 0.2035 0.6046 0.030 Uiso 1 1 calc R . .
C28 C 0.3070(8) 0.1542(3) 0.6631(5) 0.025(2) Uani 1 1 d . . .
C21 C 0.7267(8) 0.1214(3) 0.6436(4) 0.024(2) Uani 1 1 d . . .
H21 H 0.7936 0.1042 0.6572 0.028 Uiso 1 1 calc R . .
C1 C 1.0453(9) 0.0600(3) 0.3505(4) 0.027(2) Uani 1 1 d . . .
C26 C 0.4309(8) 0.1939(3) 0.5869(4) 0.026(2) Uani 1 1 d . . .
H26 H 0.4381 0.2153 0.5539 0.031 Uiso 1 1 calc R . .
C2 C 0.8146(9) 0.0698(3) 0.3119(5) 0.028(2) Uani 1 1 d . . .
C23 C 0.6527(8) 0.1763(3) 0.5766(4) 0.028(2) Uani 1 1 d . . .
H23 H 0.6655 0.1978 0.5444 0.034 Uiso 1 1 calc R . .
C22 C 0.7492(9) 0.1512(3) 0.5952(5) 0.033(2) Uani 1 1 d . . .
H22 H 0.8288 0.1542 0.5754 0.040 Uiso 1 1 calc R . .
C3 C 0.3428(8) 0.0301(3) 0.7931(5) 0.030(2) Uani 1 1 d . . .
B3 B 0.0000 0.0378(3) 0.7500 0.022(3) Uani 1 2 d SD . .
C19 C 1.2121(9) 0.1639(3) 0.0937(4) 0.036(2) Uani 1 1 d . . .
H19A H 1.1856 0.1349 0.0895 0.055 Uiso 1 1 calc R . .
H19B H 1.2928 0.1675 0.0718 0.055 Uiso 1 1 calc R . .
H19C H 1.1512 0.1821 0.0718 0.055 Uiso 1 1 calc R . .
C29 C 0.1859(9) 0.1471(3) 0.6949(5) 0.034(2) Uani 1 1 d . . .
H29A H 0.1774 0.1176 0.7065 0.051 Uiso 1 1 calc R . .
H29B H 0.1201 0.1550 0.6632 0.051 Uiso 1 1 calc R . .
H29C H 0.1793 0.1639 0.7362 0.051 Uiso 1 1 calc R . .
C12 C 1.1912(9) 0.1899(3) 0.4145(5) 0.036(2) Uani 1 1 d U . .
H12 H 1.1960 0.1974 0.4610 0.044 Uiso 1 1 calc R . .
C13 C 1.2592(8) 0.2103(3) 0.3676(5) 0.037(2) Uani 1 1 d U . .
H13 H 1.3132 0.2321 0.3809 0.045 Uiso 1 1 calc R . .
C14 C 1.2494(8) 0.1992(3) 0.3002(4) 0.025(2) Uani 1 1 d U . .
C15 C 1.1679(7) 0.1670(2) 0.2807(4) 0.0202(19) Uani 1 1 d U . .
C16 C 1.3171(8) 0.2199(3) 0.2482(5) 0.032(2) Uani 1 1 d U . .
H16 H 1.3715 0.2421 0.2588 0.038 Uiso 1 1 calc R . .
C17 C 1.3025(9) 0.2073(3) 0.1845(5) 0.033(2) Uani 1 1 d U . .
H17 H 1.3485 0.2208 0.1498 0.039 Uiso 1 1 calc R . .
O4 O 0.3321(7) 0.0243(2) 0.6161(3) 0.051(2) Uani 1 1 d . . .
C4 C 0.3443(9) 0.0442(3) 0.6624(5) 0.034(2) Uani 1 1 d . . .
F12 F 0.8971(5) 0.28651(15) 0.2373(2) 0.0364(13) Uani 1 1 d D . .
B1 B 1.0000 0.2613(4) 0.2500 0.035(4) Uani 1 2 d SD . .

loop_
_atom_site_aniso_label
_atom_site_aniso_U_11
_atom_site_aniso_U_22
_atom_site_aniso_U_33
_atom_site_aniso_U_23
_atom_site_aniso_U_13
_atom_site_aniso_U_12
Ir1 0.02429(19) 0.01670(17) 0.01391(17) 0.00184(15) 0.00341(15) -0.00086(15)
Ir2 0.02178(19) 0.01765(17) 0.02207(19) 0.00109(15) 0.00037(16) -0.00391(15)
F22 0.020(3) 0.029(3) 0.021(3) -0.001(2) -0.002(2) -0.003(2)
F11 0.039(3) 0.021(3) 0.030(3) 0.008(2) 0.007(2) 0.003(2)
F21 0.030(3) 0.030(3) 0.019(3) 0.003(2) -0.002(2) 0.003(2)
F23 0.023(3) 0.033(3) 0.029(3) 0.005(2) 0.000(2) -0.007(2)
F24 0.024(3) 0.025(3) 0.038(3) -0.005(2) 0.010(2) 0.008(2)
F31 0.045(4) 0.052(4) 0.043(3) -0.021(3) 0.010(3) -0.016(3)
N22 0.015(4) 0.016(3) 0.024(4) -0.003(3) -0.006(3) -0.003(3)
N12 0.020(4) 0.025(4) 0.016(4) -0.001(3) 0.001(3) 0.002(3)
F32 0.033(3) 0.031(3) 0.051(4) -0.011(3) 0.005(3) 0.002(2)
N21 0.022(4) 0.028(4) 0.019(4) -0.008(3) 0.007(3) 0.002(3)
N11 0.017(4) 0.019(4) 0.011(3) 0.003(3) 0.003(3) 0.004(3)
O1 0.043(4) 0.034(4) 0.046(4) 0.003(4) -0.005(4) 0.011(3)
O2 0.030(4) 0.028(4) 0.079(6) -0.005(4) 0.006(4) -0.008(3)
C11 0.034(6) 0.042(6) 0.019(5) -0.006(5) 0.011(4) 0.003(5)
O3 0.044(4) 0.045(4) 0.050(5) 0.021(4) -0.007(4) -0.015(4)
C24 0.039(6) 0.034(5) 0.013(4) -0.007(4) -0.010(4) -0.007(5)
C25 0.034(6) 0.013(4) 0.021(5) -0.001(4) 0.000(4) -0.010(4)
C18 0.016(5) 0.032(5) 0.031(5) 0.009(4) 0.012(4) 0.009(4)
B2 0.025(5) 0.019(5) 0.015(5) -0.007(4) -0.001(4) 0.002(4)
C27 0.024(5) 0.026(5) 0.024(5) 0.005(4) 0.002(4) 0.003(4)
C28 0.019(5) 0.025(5) 0.031(5) -0.008(4) 0.004(4) 0.004(4)
C21 0.024(5) 0.029(5) 0.018(5) -0.001(4) -0.001(4) 0.003(4)
C1 0.034(5) 0.029(5) 0.017(5) -0.006(4) 0.003(4) 0.000(5)
C26 0.041(6) 0.014(4) 0.023(5) 0.002(4) -0.004(5) 0.003(4)
C2 0.042(6) 0.012(4) 0.032(5) 0.010(4) 0.010(5) 0.001(4)
C23 0.040(6) 0.023(5) 0.023(5) -0.005(4) 0.003(5) -0.008(4)
C22 0.030(6) 0.045(6) 0.025(5) -0.006(5) 0.010(4) -0.005(5)
C3 0.026(5) 0.028(5) 0.036(6) -0.003(5) 0.004(4) -0.009(4)
B3 0.029(8) 0.020(7) 0.015(7) 0.000 0.005(6) 0.000
C19 0.043(6) 0.047(6) 0.019(5) 0.013(5) 0.008(5) 0.002(5)
C29 0.037(6) 0.030(5) 0.036(6) 0.001(5) 0.001(5) 0.000(4)
C12 0.033(6) 0.050(6) 0.025(5) -0.015(5) 0.003(4) -0.002(5)
C13 0.031(6) 0.041(6) 0.041(5) -0.033(5) 0.003(4) -0.007(4)
C14 0.019(5) 0.032(5) 0.025(4) -0.006(4) -0.006(4) -0.002(4)
C15 0.019(5) 0.018(4) 0.024(5) -0.001(4) 0.003(4) 0.001(3)
C16 0.030(5) 0.021(5) 0.046(5) -0.004(4) 0.009(5) -0.020(4)
C17 0.034(6) 0.034(5) 0.030(5) 0.016(5) 0.016(5) 0.000(5)
O4 0.092(6) 0.028(4) 0.033(4) -0.018(4) -0.004(4) -0.015(4)
C4 0.037(6) 0.016(5) 0.050(7) 0.002(5) 0.008(5) -0.005(4)
F12 0.055(4) 0.025(3) 0.028(3) 0.003(2) 0.012(3) 0.017(3)
B1 0.050(10) 0.016(7) 0.040(10) 0.000 0.023(8) 0.000

loop_
_atom_type_symbol
_atom_type_description
_atom_type_scat_dispersion_real
_atom_type_scat_dispersion_imag
_atom_type_scat_source
C C 0.0033 0.0016 'International Tables Vol C Tables 4.2.6.8 and 6.1.1.4'
B B 0.0013 0.0007 'International Tables Vol C Tables 4.2.6.8 and 6.1.1.4'
N N 0.0061 0.0033 'International Tables Vol C Tables 4.2.6.8 and 6.1.1.4'
F F 0.0171 0.0103 'International Tables Vol C Tables 4.2.6.8 and 6.1.1.4'
Ir Ir -1.4442 7.9887 'International Tables Vol C Tables 4.2.6.8 and 6.1.1.4'
O O 0.0106 0.0060 'International Tables Vol C Tables 4.2.6.8 and 6.1.1.4'
H H 0.0000 0.0000 'International Tables Vol C Tables 4.2.6.8 and 6.1.1.4'

loop_
_geom_angle_atom_site_label_1
_geom_angle_atom_site_label_2
_geom_angle_atom_site_label_3
_geom_angle
_geom_angle_site_symmetry_1
_geom_angle_site_symmetry_3
_geom_angle_publ_flag
C2 Ir1 C1 90.5(4) . . ?
C2 Ir1 N12 173.4(3) . . ?
C1 Ir1 N12 93.3(3) . . ?
C2 Ir1 N11 89.6(3) . 4_755 ?
C1 Ir1 N11 175.0(3) . 4_755 ?
N12 Ir1 N11 86.1(2) . 4_755 ?
C2 Ir1 Ir1 104.3(3) . 4_755 ?
C1 Ir1 Ir1 98.2(3) . 4_755 ?
N12 Ir1 Ir1 80.51(18) . 4_755 ?
N11 Ir1 Ir1 86.63(17) 4_755 4_755 ?
C3 Ir2 C4 90.0(4) . . ?
C3 Ir2 N22 178.8(3) . . ?
C4 Ir2 N22 91.1(3) . . ?
C3 Ir2 N21 91.6(3) . 4_656 ?
C4 Ir2 N21 174.2(3) . 4_656 ?
N22 Ir2 N21 87.3(2) . 4_656 ?
C3 Ir2 Ir2 95.0(3) . 4_656 ?
C4 Ir2 Ir2 105.8(3) . 4_656 ?
N22 Ir2 Ir2 85.35(17) . 4_656 ?
N21 Ir2 Ir2 79.61(19) 4_656 4_656 ?
C28 N22 C25 118.4(7) . . ?
C28 N22 Ir2 119.6(5) . . ?
C25 N22 Ir2 121.7(5) . . ?
C11 N12 C15 117.9(7) . . ?
C11 N12 Ir1 112.0(6) . . ?
C15 N12 Ir1 130.0(5) . . ?
C25 N21 C21 118.6(7) . . ?
C25 N21 Ir2 128.2(6) . 4_656 ?
C21 N21 Ir2 112.0(6) . 4_656 ?
C18 N11 C15 119.4(7) . . ?
C18 N11 Ir1 118.3(6) . 4_755 ?
C15 N11 Ir1 122.2(5) . 4_755 ?
N12 C11 C12 123.6(9) . . ?
C23 C24 C26 123.9(9) . . ?
C23 C24 C25 119.4(9) . . ?
C26 C24 C25 116.6(9) . . ?
N21 C25 N22 117.9(7) . . ?
N21 C25 C24 120.0(8) . . ?
N22 C25 C24 122.0(8) . . ?
N11 C18 C17 120.5(8) . . ?
N11 C18 C19 121.5(8) . . ?
C17 C18 C19 118.0(8) . . ?
F24 B2 F21 109.8(6) . . ?
F24 B2 F23 110.8(6) . . ?
F21 B2 F23 109.4(6) . . ?
F24 B2 F22 108.5(6) . . ?
F21 B2 F22 109.8(6) . . ?
F23 B2 F22 108.6(6) . . ?
C26 C27 C28 120.3(8) . . ?
N22 C28 C27 121.4(8) . . ?
N22 C28 C29 119.2(8) . . ?
C27 C28 C29 119.4(8) . . ?
N21 C21 C22 124.1(8) . . ?
O1 C1 Ir1 177.0(8) . . ?
C27 C26 C24 121.1(8) . . ?
O2 C2 Ir1 174.6(8) . . ?
C22 C23 C24 120.1(9) . . ?
C23 C22 C21 117.6(9) . . ?
O3 C3 Ir2 176.4(8) . . ?
F31 B3 F31 109.1(9) . 4_556 ?
F31 B3 F32 109.0(3) . 4_556 ?
F31 B3 F32 110.1(3) 4_556 4_556 ?
F31 B3 F32 110.1(3) . . ?
F31 B3 F32 109.0(3) 4_556 . ?
F32 B3 F32 109.5(9) 4_556 . ?
C13 C12 C11 119.0(9) . . ?
C12 C13 C14 119.4(9) . . ?
C13 C14 C15 119.9(8) . . ?
C13 C14 C16 122.2(8) . . ?
C15 C14 C16 117.8(8) . . ?
N12 C15 N11 118.8(7) . . ?
N12 C15 C14 120.1(8) . . ?
N11 C15 C14 121.1(7) . . ?
C17 C16 C14 118.6(8) . . ?
C16 C17 C18 122.6(8) . . ?
O4 C4 Ir2 177.4(9) . . ?
F12 B1 F12 109.2(9) . 4_755 ?
F12 B1 F11 109.4(3) . 4_755 ?
F12 B1 F11 109.9(3) 4_755 4_755 ?
F12 B1 F11 109.9(3) . . ?
F12 B1 F11 109.4(3) 4_755 . ?
F11 B1 F11 109.0(9) 4_755 . ?

loop_
_geom_bond_atom_site_label_1
_geom_bond_atom_site_label_2
_geom_bond_distance
_geom_bond_site_symmetry_2
_geom_bond_publ_flag
Ir1 C2 1.849(10) . ?
Ir1 C1 1.850(10) . ?
Ir1 N12 2.116(7) . ?
Ir1 N11 2.123(6) 4_755 ?
Ir1 Ir1 2.8151(7) 4_755 ?
Ir2 C3 1.838(10) . ?
Ir2 C4 1.864(11) . ?
Ir2 N22 2.119(7) . ?
Ir2 N21 2.133(7) 4_656 ?
Ir2 Ir2 2.8051(7) 4_656 ?
F22 B2 1.393(8) . ?
F11 B1 1.401(7) . ?
F21 B2 1.388(8) . ?
F23 B2 1.389(8) . ?
F24 B2 1.385(8) . ?
F31 B3 1.374(8) . ?
N22 C28 1.348(10) . ?
N22 C25 1.391(10) . ?
N12 C11 1.340(10) . ?
N12 C15 1.369(10) . ?
F32 B3 1.393(7) . ?
N21 C25 1.346(11) . ?
N21 C21 1.354(10) . ?
N21 Ir2 2.133(7) 4_656 ?
N11 C18 1.334(10) . ?
N11 C15 1.381(10) . ?
N11 Ir1 2.123(6) 4_755 ?
O1 C1 1.145(10) . ?
O2 C2 1.138(11) . ?
C11 C12 1.392(12) . ?
O3 C3 1.153(10) . ?
C24 C23 1.388(12) . ?
C24 C26 1.414(12) . ?
C24 C25 1.414(12) . ?
C18 C17 1.402(12) . ?
C18 C19 1.482(12) . ?
C27 C26 1.344(11) . ?
C27 C28 1.405(12) . ?
C28 C29 1.470(12) . ?
C21 C22 1.374(12) . ?
C23 C22 1.370(12) . ?
B3 F31 1.374(8) 4_556 ?
B3 F32 1.393(7) 4_556 ?
C12 C13 1.351(13) . ?
C13 C14 1.381(12) . ?
C14 C15 1.415(11) . ?
C14 C16 1.425(12) . ?
C16 C17 1.329(12) . ?
O4 C4 1.123(11) . ?
F12 B1 1.398(8) . ?
B1 F12 1.398(8) 4_755 ?
B1 F11 1.401(7) 4_755 ?
